data_2207640
loop_
_publ_author_name
'Chen, Guang'
'Bai, Zhi-Ping'
'Qu, Sheng-Ju'

_publ_section_title
'[<i>N</i>,<i>N</i>'-Dimethyl-<i>N</i>''-(2-pyridylmethylene)ethane-1,2-diamine]dithiocyanatozinc(II)'
_journal_issue 12
_journal_name_full 'Acta Crystallographica Section E'
_journal_page_first m2483
_journal_page_last m2484
_journal_paper_doi 10.1107/S1600536805035300
_journal_volume 61
_journal_year 2005
_chemical_formula_iupac '[Zn (C10 H15 N3) (N C S )2 ]'
_chemical_formula_moiety 'C12 H15 N5 S2 Zn'
_chemical_formula_sum 'C12 H15 N5 S2 Zn'
_chemical_formula_weight 358.78
_chemical_name_systematic
;
 ?
;
_space_group_IT_number 14
_symmetry_cell_setting monoclinic
_symmetry_space_group_name_Hall '-P 2yn'
_symmetry_space_group_name_H-M 'P 1 21/n 1'
_atom_sites_solution_hydrogens geom
_atom_sites_solution_primary direct
_atom_sites_solution_secondary difmap
_audit_creation_method SHELXL-97
_cell_angle_alpha 90.00
_cell_angle_beta 91.1900(10)
_cell_angle_gamma 90.00
_cell_formula_units_Z 4
_cell_length_a 10.2210(10)
_cell_length_b 15.054(2)
_cell_length_c 10.6000(10)
_cell_measurement_reflns_used 5567
_cell_measurement_temperature 295(2)
_cell_measurement_theta_max 25.09
_cell_measurement_theta_min 2.35
_cell_volume 1630.6(3)
_computing_cell_refinement SMART
_computing_data_collection 'SMART (Bruker, 1998)'
_computing_data_reduction 'SAINT (Bruker, 1998)'
_computing_molecular_graphics 'SHELXTL (Sheldrick, 1997b)'
_computing_publication_material SHELXTL
_computing_structure_refinement 'SHELXL-97 (Sheldrick, 1997a)'
_computing_structure_solution 'SHELXS-97 (Sheldrick, 1997a)'
_diffrn_ambient_temperature 298(2)
_diffrn_measured_fraction_theta_full 0.995
_diffrn_measured_fraction_theta_max 0.995
_diffrn_measurement_device_type 'Bruker APEX SMART CCD area-detector'
_diffrn_measurement_method '\w scans'
_diffrn_radiation_monochromator graphite
_diffrn_radiation_source 'fine-focus sealed tube'
_diffrn_radiation_type MoK\a
_diffrn_radiation_wavelength 0.71073
_diffrn_reflns_av_R_equivalents 0.0277
_diffrn_reflns_av_sigmaI/netI 0.0245
_diffrn_reflns_limit_h_max 13
_diffrn_reflns_limit_h_min -13
_diffrn_reflns_limit_k_max 19
_diffrn_reflns_limit_k_min -19
_diffrn_reflns_limit_l_max 13
_diffrn_reflns_limit_l_min -13
_diffrn_reflns_number 18260
_diffrn_reflns_theta_full 27.50
_diffrn_reflns_theta_max 27.50
_diffrn_reflns_theta_min 2.35
_diffrn_standards_number 0
_exptl_absorpt_coefficient_mu 1.759
_exptl_absorpt_correction_T_max 0.8301
_exptl_absorpt_correction_T_min 0.6983
_exptl_absorpt_correction_type multi-scan
_exptl_absorpt_process_details '(SADABS; Sheldrick, 1996)'
_exptl_crystal_colour yellow
_exptl_crystal_density_diffrn 1.461
_exptl_crystal_density_method 'not measured'
_exptl_crystal_description block
_exptl_crystal_F_000 736
_exptl_crystal_size_max 0.22
_exptl_crystal_size_mid 0.13
_exptl_crystal_size_min 0.11
_refine_diff_density_max 1.069
_refine_diff_density_min -0.165
_refine_ls_extinction_method none
_refine_ls_goodness_of_fit_ref 1.030
_refine_ls_hydrogen_treatment constr
_refine_ls_matrix_type full
_refine_ls_number_parameters 183
_refine_ls_number_reflns 3732
_refine_ls_number_restraints 0
_refine_ls_restrained_S_all 1.030
_refine_ls_R_factor_all 0.0555
_refine_ls_R_factor_gt 0.0390
_refine_ls_shift/su_max <0.001
_refine_ls_shift/su_mean <0.001
_refine_ls_structure_factor_coef Fsqd
_refine_ls_weighting_details 'calc w=1/[\s^2^(Fo^2^)+(0.0616P)^2^+0.5292P] where P=(Fo^2^+2Fc^2^)/3'
_refine_ls_weighting_scheme calc
_refine_ls_wR_factor_gt 0.1045
_refine_ls_wR_factor_ref 0.1168
_reflns_number_gt 2795
_reflns_number_total 3732
_reflns_threshold_expression I>2\s(I)
_cod_data_source_file sj6146.cif
_cod_data_source_block I
_cod_depositor_comments
;
The following automatic conversions were performed:
'_symmetry_cell_setting' value 'Monoclinic' changed to 'monoclinic'
according to '/home/saulius/struct/CIF-dictionaries/cif_core.dic'
dictionary named 'cif_core.dic' version 2.4.1 from 2010-06-29.

Automatic conversion script
Id: cif_fix_enum 1527 2010-12-29 10:47:43Z saulius 

The following automatic conversions were performed:

'_symmetry_cell_setting' value 'Monoclinic' changed to 'monoclinic'
according to /home/saulius/struct/CIF-dictionaries/cif_core.dic
dictionary named 'cif_core.dic' version 2.4.1 from 2010-06-29.

Automatic conversion script
Id: cif_fix_values 1715 2011-07-08 13:25:40Z adriana 
;
_cod_original_sg_symbol_H-M 'P 21/n'
_cod_database_code 2207640
_cod_database_fobs_code 2207640

loop_
_symmetry_equiv_pos_as_xyz
'x, y, z'
'-x+1/2, y+1/2, -z+1/2'
'-x, -y, -z'
'x-1/2, -y-1/2, z-1/2'

loop_
_atom_site_label
_atom_site_fract_x
_atom_site_fract_y
_atom_site_fract_z
_atom_site_U_iso_or_equiv
_atom_site_adp_type
_atom_site_calc_flag
_atom_site_refinement_flags
_atom_site_occupancy
_atom_site_type_symbol
Zn1 0.41925(3) 0.58512(2) 0.21473(3) 0.05834(14) Uani d . 1 Zn
S1 0.40355(11) 0.78489(7) 0.55360(10) 0.0904(3) Uani d . 1 S
S2 0.82910(9) 0.45718(7) 0.27213(11) 0.0936(3) Uani d . 1 S
N1 0.4421(2) 0.69445(17) 0.0782(2) 0.0630(6) Uani d . 1 N
N2 0.2540(2) 0.57844(16) 0.1004(2) 0.0651(6) Uani d . 1 N
N3 0.3291(2) 0.45855(16) 0.2775(2) 0.0645(6) Uani d . 1 N
N4 0.3971(3) 0.66032(19) 0.3642(3) 0.0820(8) Uani d . 1 N
N5 0.5992(3) 0.5405(2) 0.2057(3) 0.0881(9) Uani d . 1 N
C1 0.5402(4) 0.7506(2) 0.0660(3) 0.0816(9) Uani d . 1 C
H1 0.6118 0.7458 0.1212 0.098 Uiso calc R 1 H
C2 0.5409(5) 0.8157(3) -0.0246(4) 0.0947(11) Uani d . 1 C
H2 0.6119 0.8541 -0.0301 0.114 Uiso calc R 1 H
C3 0.4385(5) 0.8237(3) -0.1052(4) 0.0939(11) Uani d . 1 C
H3 0.4379 0.8670 -0.1677 0.113 Uiso calc R 1 H
C4 0.3339(4) 0.7662(2) -0.0936(3) 0.0845(10) Uani d . 1 C
H4 0.2611 0.7707 -0.1474 0.101 Uiso calc R 1 H
C5 0.3397(3) 0.70239(19) -0.0013(3) 0.0616(7) Uani d . 1 C
C6 0.2368(3) 0.6369(2) 0.0180(3) 0.0699(8) Uani d . 1 C
H6 0.1598 0.6386 -0.0301 0.084 Uiso calc R 1 H
C7 0.1603(3) 0.5087(3) 0.1248(4) 0.0865(10) Uani d . 1 C
H7A 0.1682 0.4618 0.0626 0.104 Uiso calc R 1 H
H7B 0.0721 0.5322 0.1193 0.104 Uiso calc R 1 H
C8 0.1876(3) 0.4721(2) 0.2555(4) 0.0856(10) Uani d . 1 C
H8A 0.1546 0.5131 0.3179 0.103 Uiso calc R 1 H
H8B 0.1422 0.4160 0.2650 0.103 Uiso calc R 1 H
C9 0.3763(4) 0.3838(3) 0.2012(4) 0.1017(12) Uani d . 1 C
H9A 0.4661 0.3716 0.2234 0.153 Uiso calc R 1 H
H9B 0.3695 0.3989 0.1133 0.153 Uiso calc R 1 H
H9C 0.3241 0.3321 0.2171 0.153 Uiso calc R 1 H
C10 0.3579(5) 0.4398(3) 0.4101(4) 0.1070(13) Uani d . 1 C
H10A 0.3274 0.4881 0.4609 0.160 Uiso calc R 1 H
H10B 0.4507 0.4331 0.4227 0.160 Uiso calc R 1 H
H10C 0.3146 0.3860 0.4341 0.160 Uiso calc R 1 H
C11 0.4013(3) 0.7125(2) 0.4416(3) 0.0626(7) Uani d . 1 C
C12 0.6948(3) 0.5066(2) 0.2332(3) 0.0643(7) Uani d . 1 C

loop_
_atom_site_aniso_label
_atom_site_aniso_U_11
_atom_site_aniso_U_22
_atom_site_aniso_U_33
_atom_site_aniso_U_12
_atom_site_aniso_U_13
_atom_site_aniso_U_23
Zn1 0.0497(2) 0.0671(2) 0.0579(2) 0.00443(14) -0.00659(13) -0.00208(14)
S1 0.1009(7) 0.0841(6) 0.0860(6) -0.0044(5) -0.0045(5) -0.0265(5)
S2 0.0648(5) 0.0947(7) 0.1204(8) 0.0217(5) -0.0197(5) -0.0157(6)
N1 0.0597(14) 0.0684(15) 0.0608(14) 0.0014(11) -0.0018(11) -0.0030(11)
N2 0.0554(13) 0.0710(15) 0.0684(15) 0.0007(11) -0.0104(11) -0.0061(12)
N3 0.0626(14) 0.0590(13) 0.0720(15) 0.0058(11) 0.0039(11) -0.0006(11)
N4 0.105(2) 0.0787(17) 0.0622(16) 0.0043(16) -0.0100(14) -0.0096(14)
N5 0.0506(15) 0.100(2) 0.113(2) 0.0132(14) -0.0013(14) 0.0179(18)
C1 0.079(2) 0.086(2) 0.080(2) -0.0099(18) -0.0037(17) 0.0055(18)
C2 0.117(3) 0.080(2) 0.087(3) -0.019(2) 0.011(2) 0.006(2)
C3 0.133(4) 0.075(2) 0.075(2) 0.008(2) 0.013(2) 0.0113(18)
C4 0.102(3) 0.086(2) 0.0645(19) 0.023(2) -0.0112(17) 0.0028(17)
C5 0.0675(17) 0.0657(16) 0.0516(15) 0.0151(14) -0.0014(12) -0.0063(13)
C6 0.0602(17) 0.084(2) 0.0643(18) 0.0126(15) -0.0168(13) -0.0107(16)
C7 0.0602(18) 0.087(2) 0.112(3) -0.0105(17) -0.0185(18) 0.000(2)
C8 0.064(2) 0.080(2) 0.113(3) -0.0038(16) 0.0166(18) 0.000(2)
C9 0.095(3) 0.076(2) 0.134(4) 0.010(2) 0.009(2) -0.026(2)
C10 0.131(4) 0.098(3) 0.092(3) -0.008(3) 0.000(3) 0.026(2)
C11 0.0666(17) 0.0619(16) 0.0589(16) 0.0010(13) -0.0081(13) 0.0021(14)
C12 0.0512(15) 0.0676(17) 0.0742(19) -0.0040(13) 0.0023(13) -0.0011(14)

loop_
_atom_type_symbol
_atom_type_description
_atom_type_scat_dispersion_real
_atom_type_scat_dispersion_imag
_atom_type_scat_source
C C 0.0033 0.0016 'International Tables Vol C Tables 4.2.6.8 and 6.1.1.4'
H H 0.0000 0.0000 'International Tables Vol C Tables 4.2.6.8 and 6.1.1.4'
N N 0.0061 0.0033 'International Tables Vol C Tables 4.2.6.8 and 6.1.1.4'
S S 0.1246 0.1234 'International Tables Vol C Tables 4.2.6.8 and 6.1.1.4'
Zn Zn 0.2839 1.4301 'International Tables Vol C Tables 4.2.6.8 and 6.1.1.4'

loop_
_geom_angle_atom_site_label_1
_geom_angle_atom_site_label_2
_geom_angle_atom_site_label_3
_geom_angle
_geom_angle_publ_flag
N5 Zn1 N4 111.14(14) yes
N5 Zn1 N2 135.41(13) yes
N4 Zn1 N2 113.31(12) yes
N5 Zn1 N1 96.39(11) yes
N4 Zn1 N1 96.59(11) yes
N2 Zn1 N1 75.35(10) yes
N5 Zn1 N3 96.65(11) yes
N4 Zn1 N3 101.36(11) yes
N2 Zn1 N3 78.16(10) yes
N1 Zn1 N3 152.25(9) yes
C1 N1 C5 117.9(3) ?
C1 N1 Zn1 129.2(2) ?
C5 N1 Zn1 112.9(2) ?
C6 N2 C7 123.5(3) ?
C6 N2 Zn1 118.6(2) ?
C7 N2 Zn1 117.8(2) ?
C10 N3 C9 108.7(3) ?
C10 N3 C8 110.9(3) ?
C9 N3 C8 110.5(3) ?
C10 N3 Zn1 112.2(2) ?
C9 N3 Zn1 110.4(2) ?
C8 N3 Zn1 104.19(19) ?
C11 N4 Zn1 167.9(3) ?
C12 N5 Zn1 160.7(3) ?
N1 C1 C2 122.7(4) ?
N1 C1 H1 118.6 ?
C2 C1 H1 118.6 ?
C3 C2 C1 119.6(4) ?
C3 C2 H2 120.2 ?
C1 C2 H2 120.2 ?
C2 C3 C4 118.8(3) ?
C2 C3 H3 120.6 ?
C4 C3 H3 120.6 ?
C5 C4 C3 118.7(3) ?
C5 C4 H4 120.7 ?
C3 C4 H4 120.7 ?
N1 C5 C4 122.3(3) ?
N1 C5 C6 114.1(3) ?
C4 C5 C6 123.6(3) ?
N2 C6 C5 118.9(3) ?
N2 C6 H6 120.6 ?
C5 C6 H6 120.6 ?
N2 C7 C8 108.6(3) ?
N2 C7 H7A 110.0 ?
C8 C7 H7A 110.0 ?
N2 C7 H7B 110.0 ?
C8 C7 H7B 110.0 ?
H7A C7 H7B 108.4 ?
N3 C8 C7 110.9(3) ?
N3 C8 H8A 109.5 ?
C7 C8 H8A 109.5 ?
N3 C8 H8B 109.5 ?
C7 C8 H8B 109.5 ?
H8A C8 H8B 108.0 ?
N3 C9 H9A 109.5 ?
N3 C9 H9B 109.5 ?
H9A C9 H9B 109.5 ?
N3 C9 H9C 109.5 ?
H9A C9 H9C 109.5 ?
H9B C9 H9C 109.5 ?
N3 C10 H10A 109.5 ?
N3 C10 H10B 109.5 ?
H10A C10 H10B 109.5 ?
N3 C10 H10C 109.5 ?
H10A C10 H10C 109.5 ?
H10B C10 H10C 109.5 ?
N4 C11 S1 178.2(3) ?
N5 C12 S2 179.2(3) ?

loop_
_geom_bond_atom_site_label_1
_geom_bond_atom_site_label_2
_geom_bond_distance
_geom_bond_publ_flag
Zn1 N5 1.962(3) yes
Zn1 N4 1.964(3) yes
Zn1 N2 2.061(2) yes
Zn1 N1 2.207(3) yes
Zn1 N3 2.224(3) yes
S1 C11 1.611(3) ?
S2 C12 1.608(3) ?
N1 C1 1.320(4) ?
N1 C5 1.335(4) ?
N2 C6 1.250(4) ?
N2 C7 1.448(4) ?
N3 C10 1.458(5) ?
N3 C9 1.473(4) ?
N3 C8 1.475(4) ?
N4 C11 1.136(4) ?
N5 C12 1.135(4) ?
C1 C2 1.373(5) ?
C1 H1 0.9300 ?
C2 C3 1.343(6) ?
C2 H2 0.9300 ?
C3 C4 1.383(6) ?
C3 H3 0.9300 ?
C4 C5 1.371(5) ?
C4 H4 0.9300 ?
C5 C6 1.459(4) ?
C6 H6 0.9300 ?
C7 C8 1.511(5) ?
C7 H7A 0.9700 ?
C7 H7B 0.9700 ?
C8 H8A 0.9700 ?
C8 H8B 0.9700 ?
C9 H9A 0.9600 ?
C9 H9B 0.9600 ?
C9 H9C 0.9600 ?
C10 H10A 0.9600 ?
C10 H10B 0.9600 ?
C10 H10C 0.9600 ?

loop_
_geom_torsion_atom_site_label_1
_geom_torsion_atom_site_label_2
_geom_torsion_atom_site_label_3
_geom_torsion_atom_site_label_4
_geom_torsion
N5 Zn1 N1 C1 -42.1(3)
N4 Zn1 N1 C1 70.1(3)
N2 Zn1 N1 C1 -177.5(3)
N3 Zn1 N1 C1 -159.7(3)
N5 Zn1 N1 C5 137.9(2)
N4 Zn1 N1 C5 -109.9(2)
N2 Zn1 N1 C5 2.56(19)
N3 Zn1 N1 C5 20.3(3)
N5 Zn1 N2 C6 -88.6(3)
N4 Zn1 N2 C6 86.6(3)
N1 Zn1 N2 C6 -4.4(2)
N3 Zn1 N2 C6 -176.0(3)
N5 Zn1 N2 C7 94.8(3)
N4 Zn1 N2 C7 -90.1(3)
N1 Zn1 N2 C7 179.0(3)
N3 Zn1 N2 C7 7.3(2)
N5 Zn1 N3 C10 75.3(3)
N4 Zn1 N3 C10 -37.9(3)
N2 Zn1 N3 C10 -149.6(3)
N1 Zn1 N3 C10 -167.2(3)
N5 Zn1 N3 C9 -46.0(3)
N4 Zn1 N3 C9 -159.2(3)
N2 Zn1 N3 C9 89.0(2)
N1 Zn1 N3 C9 71.5(3)
N5 Zn1 N3 C8 -164.6(2)
N4 Zn1 N3 C8 82.2(2)
N2 Zn1 N3 C8 -29.6(2)
N1 Zn1 N3 C8 -47.1(3)
N5 Zn1 N4 C11 58.7(13)
N2 Zn1 N4 C11 -117.7(13)
N1 Zn1 N4 C11 -40.8(13)
N3 Zn1 N4 C11 160.4(13)
N4 Zn1 N5 C12 55.3(10)
N2 Zn1 N5 C12 -129.5(9)
N1 Zn1 N5 C12 155.0(10)
N3 Zn1 N5 C12 -49.6(10)
C5 N1 C1 C2 -0.3(5)
Zn1 N1 C1 C2 179.8(3)
N1 C1 C2 C3 -0.1(6)
C1 C2 C3 C4 0.7(6)
C2 C3 C4 C5 -0.9(5)
C1 N1 C5 C4 0.0(4)
Zn1 N1 C5 C4 180.0(2)
C1 N1 C5 C6 179.2(3)
Zn1 N1 C5 C6 -0.8(3)
C3 C4 C5 N1 0.6(5)
C3 C4 C5 C6 -178.6(3)
C7 N2 C6 C5 -178.0(3)
Zn1 N2 C6 C5 5.5(4)
N1 C5 C6 N2 -3.0(4)
C4 C5 C6 N2 176.3(3)
C6 N2 C7 C8 -159.8(3)
Zn1 N2 C7 C8 16.6(4)
C10 N3 C8 C7 169.0(3)
C9 N3 C8 C7 -70.4(4)
Zn1 N3 C8 C7 48.1(3)
N2 C7 C8 N3 -44.2(4)
Zn1 N4 C11 S1 -18E1(10)
Zn1 N5 C12 S2 7E1(2)
